data_7218110
loop_
_publ_author_name
'Xie, Ya-Jing'
'Sun, Jing'
'Yan, Chao Guo'

_publ_section_title
;
 Unprecedented formation of
 2-oxaspiro[bicyclo[2.2.1]heptane-6,3'-indoline] derivatives from reaction
 of 3-phenacyalideneoxindole with malononitrile or ethyl cyanoacetate
;
_journal_name_full 'RSC Adv.'
_journal_paper_doi 10.1039/C4RA06272H
_journal_year 2014
_chemical_formula_moiety 'C49 H32 Cl4 N4 O4'
_chemical_formula_sum 'C49 H32 Cl4 N4 O4'
_chemical_formula_weight 882.59
_chemical_name_systematic
; 
 ? 
;
_space_group_IT_number 2
_symmetry_cell_setting triclinic
_symmetry_space_group_name_Hall '-P 1'
_symmetry_space_group_name_H-M 'P -1'
_atom_sites_solution_hydrogens geom
_atom_sites_solution_primary direct
_atom_sites_solution_secondary difmap
_audit_creation_method SHELXL-97
_cell_angle_alpha 107.152(6)
_cell_angle_beta 102.115(6)
_cell_angle_gamma 110.323(6)
_cell_formula_units_Z 2
_cell_length_a 12.598(3)
_cell_length_b 14.608(3)
_cell_length_c 14.773(3)
_cell_measurement_reflns_used 5462
_cell_measurement_temperature 296(2)
_cell_measurement_theta_max 19.63
_cell_measurement_theta_min 2.40
_cell_volume 2283.3(9)
_computing_cell_refinement 'Bruker SMART'
_computing_data_collection 'Bruker SMART'
_computing_data_reduction 'Bruker SAINT'
_computing_molecular_graphics 'Bruker SHELXTL'
_computing_publication_material 'Bruker SHELXTL'
_computing_structure_refinement 'SHELXL-97 (Sheldrick, 1997)'
_computing_structure_solution 'SHELXS-97 (Sheldrick, 1990)'
_diffrn_ambient_temperature 296(2)
_diffrn_measured_fraction_theta_full 0.993
_diffrn_measured_fraction_theta_max 0.993
_diffrn_measurement_device_type 'CCD area detector'
_diffrn_measurement_method 'phi and omega scans'
_diffrn_radiation_monochromator graphite
_diffrn_radiation_source 'fine-focus sealed tube'
_diffrn_radiation_type MoK\a
_diffrn_radiation_wavelength 0.71073
_diffrn_reflns_av_R_equivalents 0.0766
_diffrn_reflns_av_sigmaI/netI 0.1173
_diffrn_reflns_limit_h_max 16
_diffrn_reflns_limit_h_min -16
_diffrn_reflns_limit_k_max 18
_diffrn_reflns_limit_k_min -18
_diffrn_reflns_limit_l_max 19
_diffrn_reflns_limit_l_min -19
_diffrn_reflns_number 48278
_diffrn_reflns_theta_full 27.48
_diffrn_reflns_theta_max 27.48
_diffrn_reflns_theta_min 1.84
_exptl_absorpt_coefficient_mu 0.307
_exptl_absorpt_correction_T_max 0.935
_exptl_absorpt_correction_T_min 0.902
_exptl_absorpt_correction_type multi-scan
_exptl_absorpt_process_details sadabs
_exptl_crystal_density_diffrn 1.284
_exptl_crystal_density_method 'not measured'
_exptl_crystal_F_000 908
_exptl_crystal_size_max 0.34
_exptl_crystal_size_mid 0.28
_exptl_crystal_size_min 0.22
_platon_squeeze_details ' '
_refine_diff_density_max 0.215
_refine_diff_density_min -0.205
_refine_diff_density_rms 0.047
_refine_ls_extinction_method none
_refine_ls_goodness_of_fit_ref 0.904
_refine_ls_hydrogen_treatment mixed
_refine_ls_matrix_type full
_refine_ls_number_parameters 554
_refine_ls_number_reflns 10409
_refine_ls_number_restraints 0
_refine_ls_restrained_S_all 0.904
_refine_ls_R_factor_all 0.1748
_refine_ls_R_factor_gt 0.0574
_refine_ls_shift/su_max 0.000
_refine_ls_shift/su_mean 0.000
_refine_ls_structure_factor_coef Fsqd
_refine_ls_weighting_details 'calc w=1/[\s^2^(Fo^2^)+(0.0750P)^2^+0.0000P] where P=(Fo^2^+2Fc^2^)/3'
_refine_ls_weighting_scheme calc
_refine_ls_wR_factor_gt 0.1275
_refine_ls_wR_factor_ref 0.1536
_reflns_number_gt 4319
_reflns_number_total 10477
_reflns_threshold_expression >2sigma(I)
_cod_data_source_file c4ra06272h3.cif
_cod_data_source_block 1e
_cod_database_code 7218110

loop_
_symmetry_equiv_pos_as_xyz
'x, y, z'
'-x, -y, -z'

loop_
_atom_site_label
_atom_site_type_symbol
_atom_site_fract_x
_atom_site_fract_y
_atom_site_fract_z
_atom_site_U_iso_or_equiv
_atom_site_adp_type
_atom_site_occupancy
_atom_site_symmetry_multiplicity
_atom_site_calc_flag
_atom_site_refinement_flags
C1 C 0.9452(3) 0.0144(3) 0.2131(3) 0.0785(10) Uani 1 1 d .
H1 H 0.9387 0.0656 0.1898 0.094 Uiso 1 1 calc R
C2 C 1.0559(4) 0.0150(3) 0.2453(3) 0.0974(12) Uani 1 1 d .
H2 H 1.1244 0.0673 0.2456 0.117 Uiso 1 1 calc R
C3 C 1.0647(5) -0.0609(5) 0.2766(4) 0.1220(17) Uani 1 1 d .
H3 H 1.1394 -0.0610 0.2983 0.146 Uiso 1 1 calc R
C4 C 0.9644(6) -0.1378(4) 0.2768(4) 0.1234(16) Uani 1 1 d .
H4 H 0.9712 -0.1898 0.2984 0.148 Uiso 1 1 calc R
C5 C 0.8552(4) -0.1378(3) 0.2455(3) 0.0968(12) Uani 1 1 d .
H5 H 0.7872 -0.1908 0.2449 0.116 Uiso 1 1 calc R
C6 C 0.8439(3) -0.0605(2) 0.2147(2) 0.0627(8) Uani 1 1 d .
C7 C 0.7225(3) -0.0623(2) 0.1823(3) 0.0691(9) Uani 1 1 d .
H7A H 0.6832 -0.1042 0.1100 0.083 Uiso 1 1 calc R
H7B H 0.6737 -0.0974 0.2157 0.083 Uiso 1 1 calc R
C8 C 0.6814(2) 0.0745(2) 0.1335(2) 0.0446(7) Uani 1 1 d .
C9 C 0.7084(2) 0.19181(19) 0.18654(18) 0.0407(6) Uani 1 1 d .
C10 C 0.7703(2) 0.2165(2) 0.29539(19) 0.0430(6) Uani 1 1 d .
C11 C 0.8170(2) 0.3076(2) 0.3821(2) 0.0535(7) Uani 1 1 d .
H11 H 0.8135 0.3693 0.3792 0.064 Uiso 1 1 calc R
C12 C 0.8690(3) 0.3062(3) 0.4730(2) 0.0622(8) Uani 1 1 d .
C13 C 0.8718(3) 0.2153(3) 0.4795(2) 0.0735(10) Uani 1 1 d .
H13 H 0.9051 0.2157 0.5421 0.088 Uiso 1 1 calc R
C14 C 0.8253(3) 0.1228(3) 0.3928(3) 0.0681(9) Uani 1 1 d .
H14 H 0.8271 0.0607 0.3961 0.082 Uiso 1 1 calc R
C15 C 0.7768(2) 0.1259(2) 0.3025(2) 0.0485(7) Uani 1 1 d .
C16 C 0.5920(2) 0.20981(19) 0.15922(18) 0.0416(6) Uani 1 1 d .
H16 H 0.5287 0.1444 0.1033 0.050 Uiso 1 1 calc R
C17 C 0.5422(2) 0.2363(2) 0.2433(2) 0.0505(7) Uani 1 1 d .
C18 C 0.4887(2) 0.1544(2) 0.2821(2) 0.0461(7) Uani 1 1 d .
C19 C 0.4607(3) 0.0487(2) 0.2360(2) 0.0632(8) Uani 1 1 d .
H19 H 0.4730 0.0242 0.1752 0.076 Uiso 1 1 calc R
C20 C 0.4150(3) -0.0218(2) 0.2778(3) 0.0739(9) Uani 1 1 d .
H20 H 0.3955 -0.0935 0.2449 0.089 Uiso 1 1 calc R
C21 C 0.3982(3) 0.0132(3) 0.3666(3) 0.0639(9) Uani 1 1 d .
C22 C 0.4219(4) 0.1173(3) 0.4140(3) 0.0900(11) Uani 1 1 d .
H22 H 0.4084 0.1409 0.4743 0.108 Uiso 1 1 calc R
C23 C 0.4666(3) 0.1871(3) 0.3698(2) 0.0799(10) Uani 1 1 d .
H23 H 0.4819 0.2581 0.4009 0.096 Uiso 1 1 calc R
C24 C 0.7366(2) 0.3971(2) 0.19677(19) 0.0463(7) Uani 1 1 d .
C25 C 0.6307(2) 0.2976(2) 0.11705(18) 0.0446(7) Uani 1 1 d .
C26 C 0.5304(3) 0.3169(2) 0.0695(2) 0.0503(7) Uani 1 1 d .
C27 C 0.5576(3) 0.4988(2) -0.2768(2) 0.0694(9) Uani 1 1 d .
H27 H 0.5284 0.5412 -0.2395 0.083 Uiso 1 1 calc R
C28 C 0.5801(4) 0.5123(3) -0.3605(3) 0.0866(11) Uani 1 1 d .
H28 H 0.5642 0.5624 -0.3803 0.104 Uiso 1 1 calc R
C29 C 0.6258(3) 0.4523(3) -0.4145(3) 0.0872(11) Uani 1 1 d .
H29 H 0.6433 0.4626 -0.4698 0.105 Uiso 1 1 calc R
C30 C 0.6453(3) 0.3773(4) -0.3865(3) 0.0952(12) Uani 1 1 d .
H30 H 0.6755 0.3356 -0.4234 0.114 Uiso 1 1 calc R
C31 C 0.6213(3) 0.3627(3) -0.3052(3) 0.0830(11) Uani 1 1 d .
H31 H 0.6344 0.3106 -0.2874 0.100 Uiso 1 1 calc R
C32 C 0.5775(2) 0.4242(2) -0.2483(2) 0.0537(7) Uani 1 1 d .
C33 C 0.5500(3) 0.4070(2) -0.1586(2) 0.0616(8) Uani 1 1 d .
H33A H 0.5420 0.4681 -0.1180 0.074 Uiso 1 1 calc R
H33B H 0.4732 0.3450 -0.1826 0.074 Uiso 1 1 calc R
C34 C 0.6308(3) 0.2959(3) -0.0971(2) 0.0502(7) Uani 1 1 d .
C35 C 0.7411(2) 0.31179(19) -0.01574(18) 0.0446(7) Uani 1 1 d .
H35 H 0.7844 0.2772 -0.0496 0.053 Uiso 1 1 calc R
C36 C 0.8164(2) 0.4306(2) 0.02597(18) 0.0448(7) Uani 1 1 d .
C37 C 0.9303(2) 0.4963(2) 0.09529(19) 0.0493(7) Uani 1 1 d .
H37 H 0.9754 0.4695 0.1284 0.059 Uiso 1 1 calc R
C38 C 0.9762(2) 0.6037(2) 0.1145(2) 0.0569(8) Uani 1 1 d .
C39 C 0.9134(3) 0.6447(2) 0.0654(2) 0.0693(9) Uani 1 1 d .
H39 H 0.9478 0.7172 0.0798 0.083 Uiso 1 1 calc R
C40 C 0.7989(3) 0.5793(2) -0.0056(2) 0.0660(9) Uani 1 1 d .
H40 H 0.7548 0.6066 -0.0389 0.079 Uiso 1 1 calc R
C41 C 0.7530(2) 0.4733(2) -0.0251(2) 0.0503(7) Uani 1 1 d .
C42 C 0.6960(2) 0.2543(2) 0.05026(18) 0.0414(6) Uani 1 1 d .
H42 H 0.6436 0.1789 0.0070 0.050 Uiso 1 1 calc R
C43 C 0.7896(2) 0.26204(19) 0.14114(18) 0.0420(6) Uani 1 1 d .
C44 C 0.8954(2) 0.2424(2) 0.12770(19) 0.0423(6) Uani 1 1 d .
C45 C 0.8827(3) 0.1629(2) 0.0411(2) 0.0492(7) Uani 1 1 d .
H45 H 0.8075 0.1224 -0.0101 0.059 Uiso 1 1 calc R
C46 C 0.9783(3) 0.1424(2) 0.0290(2) 0.0586(8) Uani 1 1 d .
H46 H 0.9681 0.0886 -0.0295 0.070 Uiso 1 1 calc R
C47 C 1.0884(3) 0.2020(3) 0.1039(3) 0.0620(8) Uani 1 1 d .
C48 C 1.1044(3) 0.2808(3) 0.1895(3) 0.0693(9) Uani 1 1 d .
H48 H 1.1805 0.3213 0.2395 0.083 Uiso 1 1 calc R
C49 C 1.0080(2) 0.3015(2) 0.2030(2) 0.0559(8) Uani 1 1 d .
H49 H 1.0190 0.3548 0.2623 0.067 Uiso 1 1 calc R
Cl1 Cl 0.93721(9) 0.42218(8) 0.58261(6) 0.0924(3) Uani 1 1 d .
Cl2 Cl 0.34323(8) -0.07446(7) 0.42205(7) 0.0946(3) Uani 1 1 d .
Cl3 Cl 1.11978(7) 0.68890(6) 0.20521(6) 0.0756(3) Uani 1 1 d .
Cl4 Cl 1.21014(8) 0.17718(9) 0.08928(9) 0.1090(4) Uani 1 1 d .
N1 N 0.72708(19) 0.04379(17) 0.20503(18) 0.0521(6) Uani 1 1 d .
N2 N 0.7431(3) 0.4866(3) 0.2406(2) 0.0689(8) Uani 1 1 d .
N3 N 0.4530(3) 0.3321(2) 0.0329(2) 0.0729(8) Uani 1 1 d .
N4 N 0.6420(2) 0.39148(18) -0.09511(16) 0.0514(6) Uani 1 1 d .
O1 O 0.62948(16) 0.01943(14) 0.04387(14) 0.0562(5) Uani 1 1 d .
O2 O 0.5471(2) 0.32476(17) 0.27878(16) 0.0752(6) Uani 1 1 d .
O3 O 0.83202(15) 0.37160(12) 0.21214(12) 0.0446(4) Uani 1 1 d .
O4 O 0.54480(18) 0.20968(16) -0.15190(14) 0.0644(6) Uani 1 1 d .
H2A H 0.805(3) 0.532(3) 0.280(3) 0.087(14) Uiso 1 1 d .

loop_
_atom_site_aniso_label
_atom_site_aniso_U_11
_atom_site_aniso_U_22
_atom_site_aniso_U_33
_atom_site_aniso_U_23
_atom_site_aniso_U_13
_atom_site_aniso_U_12
C1 0.061(2) 0.083(2) 0.098(3) 0.042(2) 0.025(2) 0.035(2)
C2 0.070(3) 0.104(3) 0.116(3) 0.032(3) 0.028(2) 0.049(2)
C3 0.087(4) 0.155(5) 0.124(4) 0.035(4) 0.017(3) 0.082(4)
C4 0.128(4) 0.142(4) 0.149(4) 0.080(4) 0.039(4) 0.098(4)
C5 0.097(3) 0.085(3) 0.134(3) 0.062(3) 0.037(3) 0.054(2)
C6 0.060(2) 0.057(2) 0.070(2) 0.0263(16) 0.0130(17) 0.0297(17)
C7 0.056(2) 0.0457(19) 0.096(2) 0.0307(17) 0.0126(18) 0.0177(15)
C8 0.0291(15) 0.0437(17) 0.0535(18) 0.0175(15) 0.0110(14) 0.0118(13)
C9 0.0379(15) 0.0432(16) 0.0397(15) 0.0166(12) 0.0114(12) 0.0178(12)
C10 0.0335(15) 0.0496(17) 0.0455(17) 0.0196(14) 0.0159(13) 0.0159(13)
C11 0.0500(17) 0.0579(19) 0.0473(17) 0.0217(16) 0.0138(14) 0.0192(15)
C12 0.056(2) 0.076(2) 0.0428(17) 0.0249(16) 0.0158(15) 0.0161(17)
C13 0.067(2) 0.096(3) 0.055(2) 0.044(2) 0.0134(17) 0.025(2)
C14 0.066(2) 0.074(2) 0.075(2) 0.049(2) 0.0206(18) 0.0282(18)
C15 0.0399(16) 0.0534(18) 0.0475(18) 0.0244(15) 0.0110(14) 0.0142(14)
C16 0.0390(15) 0.0446(15) 0.0418(15) 0.0157(12) 0.0147(13) 0.0199(13)
C17 0.0455(17) 0.0551(19) 0.0504(17) 0.0187(15) 0.0160(14) 0.0240(15)
C18 0.0489(17) 0.0494(19) 0.0464(16) 0.0191(14) 0.0230(14) 0.0249(14)
C19 0.063(2) 0.055(2) 0.068(2) 0.0164(17) 0.0361(17) 0.0202(16)
C20 0.068(2) 0.048(2) 0.106(3) 0.027(2) 0.044(2) 0.0211(17)
C21 0.0525(19) 0.059(2) 0.078(2) 0.0361(18) 0.0162(18) 0.0183(16)
C22 0.134(3) 0.077(3) 0.076(2) 0.041(2) 0.057(2) 0.044(2)
C23 0.122(3) 0.057(2) 0.075(2) 0.0303(19) 0.052(2) 0.042(2)
C24 0.0524(18) 0.0471(19) 0.0430(16) 0.0168(14) 0.0188(14) 0.0255(15)
C25 0.0453(16) 0.0528(17) 0.0429(15) 0.0204(13) 0.0152(14) 0.0283(14)
C26 0.0544(19) 0.0583(18) 0.0500(17) 0.0238(15) 0.0267(16) 0.0307(16)
C27 0.087(2) 0.074(2) 0.056(2) 0.0265(17) 0.0185(18) 0.0478(19)
C28 0.109(3) 0.078(2) 0.061(2) 0.036(2) 0.008(2) 0.033(2)
C29 0.092(3) 0.108(3) 0.056(2) 0.038(2) 0.025(2) 0.033(2)
C30 0.111(3) 0.145(4) 0.069(3) 0.049(3) 0.042(2) 0.088(3)
C31 0.104(3) 0.123(3) 0.063(2) 0.049(2) 0.033(2) 0.082(3)
C32 0.0471(17) 0.070(2) 0.0414(16) 0.0216(15) 0.0055(14) 0.0296(16)
C33 0.0545(19) 0.079(2) 0.0555(18) 0.0277(16) 0.0116(16) 0.0379(17)
C34 0.0427(18) 0.061(2) 0.0415(16) 0.0189(15) 0.0125(14) 0.0200(16)
C35 0.0429(16) 0.0496(17) 0.0410(15) 0.0158(13) 0.0134(13) 0.0228(13)
C36 0.0453(17) 0.0484(17) 0.0419(15) 0.0194(14) 0.0157(14) 0.0204(15)
C37 0.0424(17) 0.0590(19) 0.0476(16) 0.0271(14) 0.0145(14) 0.0195(15)
C38 0.0476(18) 0.056(2) 0.0534(18) 0.0223(15) 0.0123(14) 0.0101(15)
C39 0.080(2) 0.0527(19) 0.065(2) 0.0287(17) 0.0155(19) 0.0206(19)
C40 0.074(2) 0.062(2) 0.064(2) 0.0326(17) 0.0123(18) 0.0320(19)
C41 0.0522(18) 0.054(2) 0.0452(16) 0.0217(15) 0.0140(15) 0.0242(16)
C42 0.0383(15) 0.0444(15) 0.0386(14) 0.0145(12) 0.0088(13) 0.0194(12)
C43 0.0402(16) 0.0361(15) 0.0409(15) 0.0101(12) 0.0104(13) 0.0139(12)
C44 0.0347(16) 0.0445(16) 0.0485(16) 0.0216(14) 0.0133(14) 0.0162(13)
C45 0.0441(17) 0.0505(17) 0.0481(17) 0.0169(14) 0.0140(14) 0.0191(14)
C46 0.056(2) 0.0613(19) 0.067(2) 0.0248(16) 0.0314(18) 0.0310(17)
C47 0.047(2) 0.062(2) 0.087(2) 0.0353(19) 0.0344(19) 0.0252(17)
C48 0.0345(18) 0.074(2) 0.081(2) 0.028(2) 0.0060(17) 0.0153(16)
C49 0.0394(18) 0.0580(18) 0.0582(18) 0.0157(15) 0.0106(15) 0.0181(15)
Cl1 0.0941(7) 0.1036(7) 0.0434(5) 0.0115(4) 0.0139(4) 0.0249(5)
Cl2 0.0752(6) 0.0924(7) 0.1092(7) 0.0680(6) 0.0172(5) 0.0148(5)
Cl3 0.0567(5) 0.0719(5) 0.0701(5) 0.0263(4) 0.0110(4) 0.0059(4)
Cl4 0.0633(6) 0.1327(9) 0.1571(10) 0.0593(8) 0.0581(6) 0.0589(6)
N1 0.0423(13) 0.0446(14) 0.0656(16) 0.0257(13) 0.0117(12) 0.0161(11)
N2 0.070(2) 0.0497(19) 0.0727(19) 0.0092(15) 0.0234(17) 0.0241(17)
N3 0.0721(19) 0.094(2) 0.0751(18) 0.0418(16) 0.0270(16) 0.0537(17)
N4 0.0523(15) 0.0586(16) 0.0458(14) 0.0240(12) 0.0113(12) 0.0279(13)
O1 0.0453(11) 0.0478(11) 0.0530(12) 0.0064(10) 0.0047(10) 0.0148(9)
O2 0.1102(19) 0.0651(15) 0.0890(16) 0.0398(13) 0.0637(14) 0.0562(14)
O3 0.0465(11) 0.0408(11) 0.0404(10) 0.0118(8) 0.0125(8) 0.0178(9)
O4 0.0563(13) 0.0639(14) 0.0532(12) 0.0160(11) 0.0072(10) 0.0179(12)

loop_
_atom_type_symbol
_atom_type_description
_atom_type_scat_dispersion_real
_atom_type_scat_dispersion_imag
_atom_type_scat_source
C C 0.0033 0.0016 'International Tables Vol C Tables 4.2.6.8 and 6.1.1.4'
H H 0.0000 0.0000 'International Tables Vol C Tables 4.2.6.8 and 6.1.1.4'
N N 0.0061 0.0033 'International Tables Vol C Tables 4.2.6.8 and 6.1.1.4'
O O 0.0106 0.0060 'International Tables Vol C Tables 4.2.6.8 and 6.1.1.4'
Cl Cl 0.1484 0.1585 'International Tables Vol C Tables 4.2.6.8 and 6.1.1.4'

loop_
_geom_angle_atom_site_label_1
_geom_angle_atom_site_label_2
_geom_angle_atom_site_label_3
_geom_angle
C2 C1 C6 121.0(3)
C2 C1 H1 119.5
C6 C1 H1 119.5
C3 C2 C1 119.4(4)
C3 C2 H2 120.3
C1 C2 H2 120.3
C2 C3 C4 120.6(4)
C2 C3 H3 119.7
C4 C3 H3 119.7
C5 C4 C3 119.9(4)
C5 C4 H4 120.0
C3 C4 H4 120.0
C4 C5 C6 120.8(4)
C4 C5 H5 119.6
C6 C5 H5 119.6
C1 C6 C5 118.3(3)
C1 C6 C7 122.5(3)
C5 C6 C7 119.2(3)
N1 C7 C6 113.5(2)
N1 C7 H7A 108.9
C6 C7 H7A 108.9
N1 C7 H7B 108.9
C6 C7 H7B 108.9
H7A C7 H7B 107.7
O1 C8 N1 126.2(2)
O1 C8 C9 126.2(2)
N1 C8 C9 107.7(2)
C10 C9 C8 102.5(2)
C10 C9 C16 118.0(2)
C8 C9 C16 111.68(19)
C10 C9 C43 113.9(2)
C8 C9 C43 109.9(2)
C16 C9 C43 101.03(18)
C11 C10 C15 118.9(2)
C11 C10 C9 132.2(2)
C15 C10 C9 108.9(2)
C12 C11 C10 119.0(3)
C12 C11 H11 120.5
C10 C11 H11 120.5
C13 C12 C11 121.5(3)
C13 C12 Cl1 118.4(2)
C11 C12 Cl1 120.1(3)
C12 C13 C14 120.2(3)
C12 C13 H13 119.9
C14 C13 H13 119.9
C15 C14 C13 117.8(3)
C15 C14 H14 121.1
C13 C14 H14 121.1
C14 C15 C10 122.5(3)
C14 C15 N1 128.3(3)
C10 C15 N1 109.2(2)
C17 C16 C25 114.4(2)
C17 C16 C9 116.3(2)
C25 C16 C9 102.62(19)
C17 C16 H16 107.7
C25 C16 H16 107.7
C9 C16 H16 107.7
O2 C17 C18 120.7(3)
O2 C17 C16 119.4(2)
C18 C17 C16 119.9(2)
C23 C18 C19 117.8(3)
C23 C18 C17 117.8(3)
C19 C18 C17 124.4(3)
C18 C19 C20 121.3(3)
C18 C19 H19 119.4
C20 C19 H19 119.4
C21 C20 C19 119.9(3)
C21 C20 H20 120.1
C19 C20 H20 120.1
C20 C21 C22 120.9(3)
C20 C21 Cl2 120.6(3)
C22 C21 Cl2 118.5(3)
C21 C22 C23 118.3(3)
C21 C22 H22 120.8
C23 C22 H22 120.8
C18 C23 C22 121.8(3)
C18 C23 H23 119.1
C22 C23 H23 119.1
N2 C24 O3 124.4(3)
N2 C24 C25 129.7(3)
O3 C24 C25 106.0(2)
C26 C25 C24 113.6(2)
C26 C25 C42 118.2(2)
C24 C25 C42 99.6(2)
C26 C25 C16 113.8(2)
C24 C25 C16 110.3(2)
C42 C25 C16 99.73(19)
N3 C26 C25 179.8(4)
C32 C27 C28 120.7(3)
C32 C27 H27 119.7
C28 C27 H27 119.7
C29 C28 C27 120.2(3)
C29 C28 H28 119.9
C27 C28 H28 119.9
C30 C29 C28 119.3(3)
C30 C29 H29 120.4
C28 C29 H29 120.4
C31 C30 C29 120.6(4)
C31 C30 H30 119.7
C29 C30 H30 119.7
C30 C31 C32 121.0(3)
C30 C31 H31 119.5
C32 C31 H31 119.5
C27 C32 C31 118.2(3)
C27 C32 C33 121.0(3)
C31 C32 C33 120.7(3)
N4 C33 C32 113.6(2)
N4 C33 H33A 108.9
C32 C33 H33A 108.9
N4 C33 H33B 108.9
C32 C33 H33B 108.9
H33A C33 H33B 107.7
O4 C34 N4 126.2(3)
O4 C34 C35 124.7(3)
N4 C34 C35 109.0(2)
C36 C35 C34 101.8(2)
C36 C35 C42 122.5(2)
C34 C35 C42 108.0(2)
C36 C35 H35 107.9
C34 C35 H35 107.9
C42 C35 H35 107.9
C37 C36 C41 119.3(2)
C37 C36 C35 132.2(2)
C41 C36 C35 108.3(2)
C36 C37 C38 117.9(2)
C36 C37 H37 121.0
C38 C37 H37 121.0
C39 C38 C37 122.3(3)
C39 C38 Cl3 119.3(2)
C37 C38 Cl3 118.4(2)
C38 C39 C40 120.5(3)
C38 C39 H39 119.7
C40 C39 H39 119.7
C41 C40 C39 117.6(3)
C41 C40 H40 121.2
C39 C40 H40 121.2
C40 C41 N4 128.2(3)
C40 C41 C36 122.3(3)
N4 C41 C36 109.5(2)
C43 C42 C35 118.6(2)
C43 C42 C25 92.34(18)
C35 C42 C25 118.4(2)
C43 C42 H42 108.8
C35 C42 H42 108.8
C25 C42 H42 108.8
O3 C43 C44 109.6(2)
O3 C43 C42 101.98(18)
C44 C43 C42 119.5(2)
O3 C43 C9 104.40(19)
C44 C43 C9 116.6(2)
C42 C43 C9 102.92(19)
C49 C44 C45 118.2(2)
C49 C44 C43 120.7(2)
C45 C44 C43 121.1(2)
C46 C45 C44 121.6(3)
C46 C45 H45 119.2
C44 C45 H45 119.2
C47 C46 C45 119.1(3)
C47 C46 H46 120.4
C45 C46 H46 120.4
C48 C47 C46 121.0(3)
C48 C47 Cl4 119.5(3)
C46 C47 Cl4 119.5(3)
C47 C48 C49 120.4(3)
C47 C48 H48 119.8
C49 C48 H48 119.8
C44 C49 C48 119.7(3)
C44 C49 H49 120.2
C48 C49 H49 120.2
C8 N1 C15 111.6(2)
C8 N1 C7 123.5(2)
C15 N1 C7 124.9(2)
C24 N2 H2A 119(3)
C34 N4 C41 111.3(2)
C34 N4 C33 124.0(2)
C41 N4 C33 124.7(2)
C24 O3 C43 107.36(19)

loop_
_geom_bond_atom_site_label_1
_geom_bond_atom_site_label_2
_geom_bond_distance
C1 C2 1.372(5)
C1 C6 1.374(4)
C1 H1 0.9300
C2 C3 1.350(6)
C2 H2 0.9300
C3 C4 1.369(6)
C3 H3 0.9300
C4 C5 1.356(6)
C4 H4 0.9300
C5 C6 1.376(4)
C5 H5 0.9300
C6 C7 1.492(4)
C7 N1 1.464(3)
C7 H7A 0.9700
C7 H7B 0.9700
C8 O1 1.213(3)
C8 N1 1.362(3)
C8 C9 1.535(4)
C9 C10 1.503(3)
C9 C16 1.569(3)
C9 C43 1.586(3)
C10 C11 1.375(3)
C10 C15 1.387(3)
C11 C12 1.375(4)
C11 H11 0.9300
C12 C13 1.372(4)
C12 Cl1 1.737(3)
C13 C14 1.386(4)
C13 H13 0.9300
C14 C15 1.367(4)
C14 H14 0.9300
C15 N1 1.409(3)
C16 C17 1.516(4)
C16 C25 1.561(3)
C16 H16 0.9800
C17 O2 1.217(3)
C17 C18 1.490(4)
C18 C23 1.365(4)
C18 C19 1.368(4)
C19 C20 1.372(4)
C19 H19 0.9300
C20 C21 1.351(4)
C20 H20 0.9300
C21 C22 1.364(4)
C21 Cl2 1.741(3)
C22 C23 1.390(4)
C22 H22 0.9300
C23 H23 0.9300
C24 N2 1.241(4)
C24 O3 1.372(3)
C24 C25 1.505(4)
C25 C26 1.469(4)
C25 C42 1.546(3)
C26 N3 1.136(3)
C27 C32 1.358(4)
C27 C28 1.379(4)
C27 H27 0.9300
C28 C29 1.365(5)
C28 H28 0.9300
C29 C30 1.357(5)
C29 H29 0.9300
C30 C31 1.356(5)
C30 H30 0.9300
C31 C32 1.382(4)
C31 H31 0.9300
C32 C33 1.505(4)
C33 N4 1.458(3)
C33 H33A 0.9700
C33 H33B 0.9700
C34 O4 1.224(3)
C34 N4 1.345(3)
C34 C35 1.530(4)
C35 C36 1.507(3)
C35 C42 1.537(3)
C35 H35 0.9800
C36 C37 1.370(3)
C36 C41 1.402(3)
C37 C38 1.384(4)
C37 H37 0.9300
C38 C39 1.361(4)
C38 Cl3 1.747(3)
C39 C40 1.382(4)
C39 H39 0.9300
C40 C41 1.365(4)
C40 H40 0.9300
C41 N4 1.399(3)
C42 C43 1.535(3)
C42 H42 0.9800
C43 O3 1.459(3)
C43 C44 1.497(4)
C44 C49 1.384(3)
C44 C45 1.386(3)
C45 C46 1.371(4)
C45 H45 0.9300
C46 C47 1.362(4)
C46 H46 0.9300
C47 C48 1.355(4)
C47 Cl4 1.736(3)
C48 C49 1.388(4)
C48 H48 0.9300
C49 H49 0.9300
N2 H2A 0.78(3)

loop_
_platon_squeeze_void_nr
_platon_squeeze_void_average_x
_platon_squeeze_void_average_y
_platon_squeeze_void_average_z
_platon_squeeze_void_volume
_platon_squeeze_void_count_electrons
_platon_squeeze_void_content
1 0.000 0.000 0.500 319 71 ' '
